data_7153282
loop_
_publ_author_name
'Austin, Kerrie A. B.'
'Elsworth, Jon D.'
'Banwell, Martin G.'
'Willis, Anthony C.'

_publ_section_title
;
 Chemoenzymatic and enantiodivergent routes to 1,2-ring-fused
 bicyclo[2.2.2]octane and related tricyclic frameworks.
;
_journal_issue 4
_journal_name_full 'Organic &amp; biomolecular chemistry'
_journal_page_first 751
_journal_page_last 754
_journal_paper_doi 10.1039/b921600f
_journal_volume 8
_journal_year 2010
_chemical_absolute_configuration syn
_chemical_compound_source local
_chemical_formula_moiety 'C14 H20 O3'
_chemical_formula_sum 'C14 H20 O3'
_chemical_formula_weight 236.31
_space_group_IT_number 19
_symmetry_cell_setting orthorhombic
_symmetry_space_group_name_Hall 'P 2ac 2ab'
_symmetry_space_group_name_H-M 'P 21 21 21'
_atom_sites_solution_hydrogens geom
_atom_sites_solution_primary direct
_audit_creation_date 08-08-01
_audit_creation_method CRYSTALS_ver_12.85
_audit_update_record
;
2008-08-01 - Report on C14 H20 O3
by Anthony C. Willis
for Jon Elsworth and Martin Banwell

2008-08-04 - passes checkcif tests with minor warnings

;
_cell_angle_alpha 90
_cell_angle_beta 90
_cell_angle_gamma 90
_cell_formula_units_Z 4
_cell_length_a 6.3638(1)
_cell_length_b 12.4427(3)
_cell_length_c 15.6175(4)
_cell_measurement_reflns_used 14685
_cell_measurement_temperature 200
_cell_measurement_theta_max 30
_cell_measurement_theta_min 2.6
_cell_volume 1236.64(5)
_computing_cell_refinement 'DENZO/SCALEPACK (Otwinowski & Minor, 1997)'
_computing_data_collection 'COLLECT (Nonius, 1997-2001).'
_computing_data_reduction 'DENZO/SCALEPACK (Otwinowski & Minor, 1997)'
_computing_molecular_graphics
;
ORTEP-II (Johnson 1976) in teXsan (MSC, 1992-1997)
;
_computing_publication_material 'CRYSTALS (Betteridge et al., 2003)'
_computing_structure_refinement 'CRYSTALS (Betteridge et al., 2003)'
_computing_structure_solution 'SIR92 (Altomare et al., 1994)'
_diffrn_ambient_temperature 200
_diffrn_measured_fraction_theta_full 0.998
_diffrn_measured_fraction_theta_max 0.998
_diffrn_measurement_device 'Nonius KappaCCD'
_diffrn_measurement_device_type Area
_diffrn_measurement_method ' \f and \w scans with CCD '
_diffrn_radiation_monochromator graphite
_diffrn_radiation_type 'Mo K\a'
_diffrn_radiation_wavelength 0.71073
_diffrn_reflns_av_R_equivalents 0.044
_diffrn_reflns_limit_h_max 8
_diffrn_reflns_limit_h_min -7
_diffrn_reflns_limit_k_max 17
_diffrn_reflns_limit_k_min -17
_diffrn_reflns_limit_l_max 21
_diffrn_reflns_limit_l_min -21
_diffrn_reflns_number 22478
_diffrn_reflns_theta_full 30.033
_diffrn_reflns_theta_max 30.033
_diffrn_reflns_theta_min 2.608
_diffrn_standards_number 0
_exptl_absorpt_coefficient_mu 0.088
_exptl_absorpt_correction_T_max 0.989
_exptl_absorpt_correction_T_min 0.981
_exptl_absorpt_correction_type integration
_exptl_absorpt_process_details
;
via Gaussian method (Coppens, 1970) implemented in maXus (2000)
;
_exptl_crystal_colour colourless
_exptl_crystal_density_diffrn 1.269
_exptl_crystal_density_method 'not measured'
_exptl_crystal_description plate
_exptl_crystal_F_000 512
_exptl_crystal_size_max 0.26
_exptl_crystal_size_mid 0.20
_exptl_crystal_size_min 0.16
_refine_diff_density_max 0.20
_refine_diff_density_min -0.18
_refine_ls_abs_structure_details
;
The enantiomer has been assigned by reference to an unchanging chiral
centre in the synthetic procedure.
;
_refine_ls_extinction_method None
_refine_ls_goodness_of_fit_ref 0.8107
_refine_ls_hydrogen_treatment refxyz
_refine_ls_matrix_type full
_refine_ls_number_parameters 214
_refine_ls_number_reflns 2074
_refine_ls_number_restraints 0
_refine_ls_R_factor_all 0.0432
_refine_ls_R_factor_gt 0.0318
_refine_ls_shift/su_max 0.004325
_refine_ls_structure_factor_coef Fsqd
_refine_ls_weighting_details
;
Method= Modified Sheldrick
w=1/[\s^2^(F^2^) + ( 0.02P)^2^ + 0.00P]
,where P=(max(Fo^2^,0) + 2Fc^2^)/3
;
_refine_ls_weighting_scheme calc
_refine_ls_wR_factor_all 0.0701
_refine_ls_wR_factor_gt 0.0680
_refine_ls_wR_factor_ref 0.0701
_reflns_limit_h_max 8
_reflns_limit_h_min 0
_reflns_limit_k_max 17
_reflns_limit_k_min 0
_reflns_limit_l_max 21
_reflns_limit_l_min 0
_reflns_number_gt 1595
_reflns_number_total 2075
_reflns_threshold_expression I>2.0\s(I)
_oxford_diffrn_Wilson_B_factor 2.66
_oxford_diffrn_Wilson_scale 1.07
_oxford_refine_ls_r_factor_ref 0.0432
_oxford_refine_ls_scale 1.045(4)
_oxford_reflns_number_all 2074
_oxford_reflns_threshold_expression_ref I>-10.0\s(I)
_oxford_structure_analysis_title '8011529 ban0818'
_cod_data_source_file b921600f.txt
_cod_data_source_block ban0818
_cod_depositor_comments
;
The following automatic conversions were performed:

'_symmetry_cell_setting' value 'Orthorhombic' changed to
'orthorhombic' according to
/home/saulius/struct/CIF-dictionaries/cif_core.dic dictionary named
'cif_core.dic' version 2.4.2 from 2011-04-26.

Automatic conversion script
Id: cif_fix_values 1891 2012-01-12 08:04:46Z andrius 
;
_cod_original_sg_symbol_H-M 'P 21 21 21 '
_cod_database_code 7153282

loop_
_symmetry_equiv_pos_as_xyz
x,y,z
x+1/2,-y+1/2,-z
-x,y+1/2,-z+1/2
-x+1/2,-y,z+1/2

loop_
_atom_site_label
_atom_site_type_symbol
_atom_site_fract_x
_atom_site_fract_y
_atom_site_fract_z
_atom_site_U_iso_or_equiv
_atom_site_occupancy
_atom_site_adp_type
O1 O 0.3610(2) 0.12745(10) 0.23650(8) 0.0449 1.0000 Uani
O2 O 0.18683(19) 0.43970(8) 0.45163(7) 0.0373 1.0000 Uani
O3 O 0.26696(16) 0.55169(8) 0.34227(6) 0.0332 1.0000 Uani
C1 C 0.4078(2) 0.17208(12) 0.31873(11) 0.0354 1.0000 Uani
C2 C 0.2706(3) 0.11815(13) 0.38724(12) 0.0409 1.0000 Uani
C3 C 0.1122(3) 0.20164(13) 0.41954(11) 0.0397 1.0000 Uani
C4 C 0.1171(2) 0.29100(11) 0.35235(10) 0.0299 1.0000 Uani
C5 C 0.0583(2) 0.40419(13) 0.38208(10) 0.0331 1.0000 Uani
C6 C 0.1020(2) 0.48490(12) 0.30894(10) 0.0326 1.0000 Uani
C7 C 0.1746(3) 0.42545(13) 0.22818(10) 0.0375 1.0000 Uani
C8 C 0.0075(3) 0.34238(14) 0.21150(12) 0.0434 1.0000 Uani
C9 C -0.0172(3) 0.27158(13) 0.27416(11) 0.0397 1.0000 Uani
C10 C 0.3812(3) 0.36362(13) 0.24510(10) 0.0351 1.0000 Uani
C11 C 0.3516(2) 0.29209(12) 0.32401(9) 0.0289 1.0000 Uani
C12 C 0.2552(3) 0.54608(12) 0.43378(9) 0.0349 1.0000 Uani
C13 C 0.4740(3) 0.56089(17) 0.46863(12) 0.0496 1.0000 Uani
C14 C 0.0986(4) 0.62753(16) 0.46777(14) 0.0558 1.0000 Uani
H1 H 0.475(4) 0.1107(17) 0.2127(13) 0.0670 1.0000 Uiso
H11 H 0.565(3) 0.1626(13) 0.3325(11) 0.0420 1.0000 Uiso
H21 H 0.355(3) 0.0887(16) 0.4347(12) 0.0508 1.0000 Uiso
H22 H 0.200(3) 0.0610(15) 0.3596(11) 0.0495 1.0000 Uiso
H31 H 0.167(3) 0.2308(14) 0.4762(11) 0.0477 1.0000 Uiso
H32 H -0.027(3) 0.1729(14) 0.4277(11) 0.0483 1.0000 Uiso
H51 H -0.089(3) 0.4063(14) 0.4011(10) 0.0397 1.0000 Uiso
H61 H -0.020(3) 0.5311(13) 0.2944(9) 0.0382 1.0000 Uiso
H71 H 0.192(2) 0.4770(13) 0.1794(11) 0.0431 1.0000 Uiso
H81 H -0.071(3) 0.3351(14) 0.1556(13) 0.0528 1.0000 Uiso
H91 H -0.115(3) 0.2122(15) 0.2719(11) 0.0477 1.0000 Uiso
H101 H 0.504(3) 0.4131(13) 0.2536(11) 0.0408 1.0000 Uiso
H102 H 0.417(3) 0.3170(13) 0.1934(11) 0.0418 1.0000 Uiso
H111 H 0.427(3) 0.3212(13) 0.3713(10) 0.0338 1.0000 Uiso
H131 H 0.519(4) 0.6347(19) 0.4540(15) 0.0732 1.0000 Uiso
H132 H 0.470(4) 0.5547(16) 0.5321(14) 0.0734 1.0000 Uiso
H133 H 0.570(4) 0.5018(18) 0.4436(14) 0.0725 1.0000 Uiso
H141 H 0.156(4) 0.700(2) 0.4569(15) 0.0816 1.0000 Uiso
H142 H 0.079(4) 0.6175(18) 0.5318(15) 0.0832 1.0000 Uiso
H143 H -0.048(4) 0.621(2) 0.4410(16) 0.0824 1.0000 Uiso

loop_
_atom_site_aniso_label
_atom_site_aniso_U_11
_atom_site_aniso_U_22
_atom_site_aniso_U_33
_atom_site_aniso_U_23
_atom_site_aniso_U_13
_atom_site_aniso_U_12
O1 0.0428(6) 0.0431(6) 0.0488(7) -0.0163(6) 0.0057(6) 0.0034(6)
O2 0.0531(7) 0.0297(5) 0.0290(5) 0.0017(5) 0.0043(5) -0.0019(5)
O3 0.0410(5) 0.0310(5) 0.0276(5) 0.0022(5) -0.0010(5) -0.0057(5)
C1 0.0287(7) 0.0334(8) 0.0439(9) -0.0043(7) -0.0006(7) 0.0023(6)
C2 0.0469(9) 0.0322(8) 0.0437(9) 0.0043(8) -0.0006(8) 0.0031(8)
C3 0.0408(8) 0.0330(8) 0.0454(9) 0.0065(7) 0.0102(8) -0.0032(8)
C4 0.0258(6) 0.0272(7) 0.0366(7) 0.0016(6) 0.0051(6) -0.0010(6)
C5 0.0305(7) 0.0325(7) 0.0362(8) -0.0001(7) 0.0065(7) 0.0007(6)
C6 0.0318(7) 0.0277(7) 0.0382(8) 0.0012(6) -0.0055(6) 0.0000(6)
C7 0.0477(9) 0.0350(8) 0.0298(7) 0.0032(7) -0.0055(7) -0.0030(8)
C8 0.0474(10) 0.0391(9) 0.0435(10) -0.0049(8) -0.0137(8) -0.0007(8)
C9 0.0294(7) 0.0346(8) 0.0551(10) -0.0061(8) -0.0042(8) -0.0028(7)
C10 0.0380(8) 0.0341(8) 0.0332(8) -0.0039(7) 0.0075(7) -0.0041(7)
C11 0.0257(6) 0.0292(7) 0.0318(7) -0.0026(6) 0.0015(6) -0.0022(6)
C12 0.0484(8) 0.0290(7) 0.0273(7) -0.0008(6) 0.0030(7) 0.0010(8)
C13 0.0637(11) 0.0455(10) 0.0397(9) -0.0026(9) -0.0124(9) -0.0071(10)
C14 0.0749(14) 0.0386(9) 0.0540(12) -0.0056(9) 0.0132(11) 0.0098(11)

loop_
_atom_type_symbol
_atom_type_scat_dispersion_real
_atom_type_scat_dispersion_imag
_atom_type_scat_Cromer_Mann_a1
_atom_type_scat_Cromer_Mann_b1
_atom_type_scat_Cromer_Mann_a2
_atom_type_scat_Cromer_Mann_b2
_atom_type_scat_Cromer_Mann_a3
_atom_type_scat_Cromer_Mann_b3
_atom_type_scat_Cromer_Mann_a4
_atom_type_scat_Cromer_Mann_b4
_atom_type_scat_Cromer_Mann_c
_atom_type_scat_source
C 0.0033 0.0016 2.3100 20.8439 1.0200 10.2075 1.5886 0.5687 0.8650 51.6512 0.2156 'International Tables Vol C 4.2.6.8 and 6.1.1.4'
H 0.0000 0.0000 0.4930 10.5109 0.3229 26.1257 0.1402 3.1424 0.0408 57.7998 0.0030 'International Tables Vol C 4.2.6.8 and 6.1.1.4'
O 0.0106 0.0060 3.0485 13.2771 2.2868 5.7011 1.5463 0.3239 0.8670 32.9089 0.2508 'International Tables Vol C 4.2.6.8 and 6.1.1.4'

loop_
_exptl_crystal_face_index_h
_exptl_crystal_face_index_k
_exptl_crystal_face_index_l
_exptl_crystal_face_perp_dist
1 0 0 0.140
-1 0 0 0.120
0 -1 1 0.080
0 1 -1 0.080
0 1 1 0.100
0 -1 -1 0.100
-8 16 -16 0.080

loop_
_geom_angle_atom_site_label_1
_geom_angle_atom_site_label_2
_geom_angle_atom_site_label_3
_geom_angle
_geom_angle_publ_flag
C1 O1 H1 108.1(14) no
C5 O2 C12 108.30(11) yes
C6 O3 C12 107.16(12) yes
O1 C1 C2 109.72(13) yes
O1 C1 C11 112.13(13) yes
C2 C1 C11 104.75(12) yes
O1 C1 H11 110.2(9) no
C2 C1 H11 110.9(10) no
C11 C1 H11 109.0(9) no
C1 C2 C3 107.88(13) yes
C1 C2 H21 112.2(10) no
C3 C2 H21 111.2(11) no
C1 C2 H22 106.2(11) no
C3 C2 H22 110.5(10) no
H21 C2 H22 108.7(15) no
C2 C3 C4 104.70(13) yes
C2 C3 H31 107.7(10) no
C4 C3 H31 109.3(10) no
C2 C3 H32 113.3(11) no
C4 C3 H32 112.3(10) no
H31 C3 H32 109.2(14) no
C3 C4 C5 117.15(13) yes
C3 C4 C9 115.29(13) yes
C5 C4 C9 104.75(12) yes
C3 C4 C11 102.75(12) yes
C5 C4 C11 108.22(12) yes
C9 C4 C11 108.31(12) yes
C4 C5 O2 112.05(12) yes
C4 C5 C6 109.26(12) yes
O2 C5 C6 104.94(11) yes
C4 C5 H51 110.4(11) no
O2 C5 H51 107.9(10) no
C6 C5 H51 112.1(10) no
C5 C6 O3 103.85(11) yes
C5 C6 C7 110.40(12) yes
O3 C6 C7 110.91(12) yes
C5 C6 H61 113.8(9) no
O3 C6 H61 108.7(9) no
C7 C6 H61 109.1(9) no
C6 C7 C8 105.11(14) yes
C6 C7 C10 110.83(13) yes
C8 C7 C10 106.78(13) yes
C6 C7 H71 110.5(9) no
C8 C7 H71 112.8(9) no
C10 C7 H71 110.7(9) no
C7 C8 C9 114.34(15) yes
C7 C8 H81 124.2(10) no
C9 C8 H81 121.2(10) no
C4 C9 C8 115.05(14) yes
C4 C9 H91 121.1(10) no
C8 C9 H91 123.9(10) no
C7 C10 C11 108.77(13) yes
C7 C10 H101 112.3(9) no
C11 C10 H101 110.3(10) no
C7 C10 H102 109.8(10) no
C11 C10 H102 109.5(9) no
H101 C10 H102 106.1(14) no
C1 C11 C10 119.49(13) yes
C1 C11 C4 103.29(12) yes
C10 C11 C4 110.60(12) yes
C1 C11 H111 107.1(10) no
C10 C11 H111 109.9(9) no
C4 C11 H111 105.5(10) no
O3 C12 O2 104.90(11) yes
O3 C12 C13 107.83(14) yes
O2 C12 C13 109.04(14) yes
O3 C12 C14 110.52(14) yes
O2 C12 C14 110.63(14) yes
C13 C12 C14 113.52(16) yes
C12 C13 H131 107.3(14) no
C12 C13 H132 109.1(14) no
H131 C13 H132 108.0(18) no
C12 C13 H133 108.7(12) no
H131 C13 H133 113.8(18) no
H132 C13 H133 109.7(18) no
C12 C14 H141 108.0(14) no
C12 C14 H142 109.9(13) no
H141 C14 H142 109.0(19) no
C12 C14 H143 113.4(14) no
H141 C14 H143 110(2) no
H142 C14 H143 106(2) no

loop_
_geom_bond_atom_site_label_1
_geom_bond_atom_site_label_2
_geom_bond_distance
_geom_bond_publ_flag
O1 C1 1.431(2) yes
O1 H1 0.84(2) no
O2 C5 1.4297(19) yes
O2 C12 1.4209(18) yes
O3 C6 1.4367(18) yes
O3 C12 1.4328(16) yes
C1 C2 1.535(2) yes
C1 C11 1.538(2) yes
C1 H11 1.033(17) no
C2 C3 1.533(2) yes
C2 H21 0.986(19) no
C2 H22 0.944(19) no
C3 C4 1.529(2) yes
C3 H31 1.017(17) no
C3 H32 0.962(19) no
C4 C5 1.529(2) yes
C4 C9 1.510(2) yes
C4 C11 1.5568(18) yes
C5 C6 1.546(2) yes
C5 H51 0.987(17) no
C6 C7 1.533(2) yes
C6 H61 0.993(17) no
C7 C8 1.506(2) yes
C7 C10 1.547(2) yes
C7 H71 1.003(17) no
C8 C9 1.326(2) yes
C8 H81 1.01(2) no
C9 H91 0.965(19) no
C10 C11 1.532(2) yes
C10 H101 1.005(18) no
C10 H102 1.020(17) no
C11 H111 0.954(16) no
C12 C13 1.506(3) yes
C12 C14 1.517(2) yes
C13 H131 0.99(2) no
C13 H132 1.00(2) no
C13 H133 1.03(2) no
C14 H141 0.99(2) no
C14 H142 1.02(2) no
C14 H143 1.02(3) no

loop_
_geom_contact_atom_site_label_1
_geom_contact_atom_site_label_2
_geom_contact_distance
_geom_contact_site_symmetry_2
_geom_contact_publ_flag
O1 O3 2.830(2) 3_645 no
O1 C13 3.471(2) 3_645 no
O1 C6 3.512(2) 3_545 no
O3 C1 3.585(2) 3_655 no

loop_
_geom_hbond_atom_site_label_D
_geom_hbond_atom_site_label_H
_geom_hbond_atom_site_label_A
_geom_hbond_site_symmetry_A
_geom_hbond_angle_DHA
_geom_hbond_distance_DH
_geom_hbond_distance_HA
_geom_hbond_distance_DA
_geom_hbond_publ_flag
O1 H1 O3 3_645 173(2) 0.84(2) 1.99(2) 2.830(2) no

loop_
_geom_torsion_atom_site_label_1
_geom_torsion_atom_site_label_2
_geom_torsion_atom_site_label_3
_geom_torsion_atom_site_label_4
_geom_torsion
_geom_torsion_publ_flag
O1 C1 C2 C3 -110.8(1) no
O1 C1 C11 C4 87.8(1) no
O1 C1 C11 C10 -35.5(2) no
O2 C5 C4 C3 56.4(2) no
O2 C5 C4 C9 -174.4(1) no
O2 C5 C4 C11 -59.1(2) no
O2 C5 C6 O3 5.5(1) no
O2 C5 C6 C7 124.4(1) no
O2 C12 O3 C6 33.8(2) no
O3 C6 C5 C4 -114.8(1) no
O3 C6 C7 C8 168.2(1) no
O3 C6 C7 C10 53.2(2) no
O3 C12 O2 C5 -30.1(2) no
C1 C2 C3 C4 15.9(2) no
C1 C11 C4 C3 41.1(1) no
C1 C11 C4 C5 165.6(1) no
C1 C11 C4 C9 -81.3(1) no
C1 C11 C10 C7 128.5(1) no
C2 C1 C11 C4 -31.1(1) no
C2 C1 C11 C10 -154.4(1) no
C2 C3 C4 C5 -153.3(1) no
C2 C3 C4 C9 82.7(2) no
C2 C3 C4 C11 -34.9(2) no
C3 C2 C1 C11 9.8(2) no
C3 C4 C5 C6 172.3(1) no
C3 C4 C9 C8 -171.9(2) no
C3 C4 C11 C10 170.1(1) no
C4 C5 O2 C12 133.5(1) no
C4 C5 C6 C7 4.1(2) no
C4 C9 C8 C7 3.4(2) no
C4 C11 C10 C7 8.9(2) no
C5 O2 C12 C13 -145.4(1) no
C5 O2 C12 C14 89.1(2) no
C5 C4 C9 C8 57.8(2) no
C5 C4 C11 C10 -65.4(2) no
C5 C6 O3 C12 -23.8(1) no
C5 C6 C7 C8 53.7(2) no
C5 C6 C7 C10 -61.3(2) no
C6 O3 C12 C13 149.9(1) no
C6 O3 C12 C14 -85.5(2) no
C6 C5 O2 C12 15.0(1) no
C6 C5 C4 C9 -58.6(1) no
C6 C5 C4 C11 56.8(1) no
C6 C7 C8 C9 -60.8(2) no
C6 C7 C10 C11 53.0(2) no
C7 C6 O3 C12 -142.4(1) no
C8 C7 C10 C11 -61.0(2) no
C8 C9 C4 C11 -57.5(2) no
C9 C4 C11 C10 47.7(2) no
C9 C8 C7 C10 57.0(2) no
